data_2211919
loop_
_publ_author_name
'Okuda, Kensuke'
'Watanabe, Hiromi'
'Hirota, Takashi'
'Ishida, Hiroyuki'

_publ_section_title
;
 <i>N</i>-[5-(1-Naphthyl)pyrimidin-4-yl]acetamide oxime
;
_journal_coeditor_code OM2077
_journal_issue 1
_journal_name_full 'Acta Crystallographica Section E'
_journal_page_first o195
_journal_page_last o196
_journal_paper_doi 10.1107/S1600536806052226
_journal_volume 63
_journal_year 2007
_chemical_formula_iupac 'C16 H14 N4 O'
_chemical_formula_moiety 'C16 H14 N4 O'
_chemical_formula_sum 'C16 H14 N4 O'
_chemical_formula_weight 278.31
_chemical_name_systematic
;
N-[5-(1-Naphthyl)pyrimidin-4-yl]acetamide oxime
;
_space_group_IT_number 2
_symmetry_cell_setting triclinic
_symmetry_space_group_name_Hall '-P 1'
_symmetry_space_group_name_H-M 'P -1'
_cell_angle_alpha 63.3951(16)
_cell_angle_beta 76.8282(16)
_cell_angle_gamma 89.5278(19)
_cell_formula_units_Z 4
_cell_length_a 10.8011(6)
_cell_length_b 11.6051(6)
_cell_length_c 12.8489(8)
_cell_measurement_reflns_used 14565
_cell_measurement_temperature 250(2)
_cell_measurement_theta_max 30.0
_cell_measurement_theta_min 3.0
_cell_volume 1394.00(14)
_computing_cell_refinement PROCESS-AUTO
_computing_data_collection 'PROCESS-AUTO (Rigaku/MSC, 2004)'
_computing_data_reduction 'CrystalStructure (Rigaku/MSC, 2004)'
_computing_molecular_graphics 'ORTEP-3 (Farrugia, 1997)'
_computing_publication_material 'CrystalStructure and PLATON (Spek, 2003)'
_computing_structure_refinement 'SHELXL97 (Sheldrick, 1997)'
_computing_structure_solution 'SHELXS97 (Sheldrick, 1997)'
_diffrn_ambient_temperature 250(2)
_diffrn_detector_area_resol_mean 10.00
_diffrn_measured_fraction_theta_full 0.995
_diffrn_measured_fraction_theta_max 0.991
_diffrn_measurement_device_type 'Rigaku R-AXIS RAPID-II'
_diffrn_measurement_method \w
_diffrn_radiation_type 'Mo K\a'
_diffrn_radiation_wavelength 0.71075
_diffrn_reflns_av_R_equivalents 0.065
_diffrn_reflns_limit_h_max 15
_diffrn_reflns_limit_h_min -15
_diffrn_reflns_limit_k_max 14
_diffrn_reflns_limit_k_min -16
_diffrn_reflns_limit_l_max 18
_diffrn_reflns_limit_l_min -18
_diffrn_reflns_number 24844
_diffrn_reflns_theta_full 25.00
_diffrn_reflns_theta_max 30.02
_diffrn_standards_number 0
_exptl_absorpt_coefficient_mu 0.087
_exptl_absorpt_correction_type none
_exptl_crystal_colour colorless
_exptl_crystal_density_diffrn 1.326
_exptl_crystal_density_method 'not measured'
_exptl_crystal_description plate
_exptl_crystal_F_000 584.00
_exptl_crystal_size_max 0.38
_exptl_crystal_size_mid 0.30
_exptl_crystal_size_min 0.10
_refine_diff_density_max 0.185
_refine_diff_density_min -0.292
_refine_ls_extinction_method none
_refine_ls_goodness_of_fit_ref 0.977
_refine_ls_hydrogen_treatment mixed
_refine_ls_matrix_type full
_refine_ls_number_parameters 396
_refine_ls_number_reflns 8057
_refine_ls_number_restraints 0
_refine_ls_restrained_S_all 0.977
_refine_ls_R_factor_all 0.1004
_refine_ls_R_factor_gt 0.0591
_refine_ls_shift/su_max 0.000
_refine_ls_shift/su_mean 0.000
_refine_ls_structure_factor_coef Fsqd
_refine_ls_weighting_details 'w = 1/[\s^2^(Fo^2^)+(0.0969P)^2^] where P=(Fo^2^+2Fc^2^)/3'
_refine_ls_weighting_scheme calc
_refine_ls_wR_factor_gt 0.1578
_refine_ls_wR_factor_ref 0.1821
_reflns_number_gt 4461
_reflns_number_total 8057
_reflns_threshold_expression I>2\s(I)
_cod_data_source_file om2077.cif
_cod_data_source_block I
_cod_database_code 2211919
_cod_database_fobs_code 2211919

loop_
_symmetry_equiv_pos_as_xyz
+X,+Y,+Z
-X,-Y,-Z

loop_
_atom_site_type_symbol
_atom_site_label
_atom_site_fract_x
_atom_site_fract_y
_atom_site_fract_z
_atom_site_U_iso_or_equiv
_atom_site_adp_type
_atom_site_calc_flag
_atom_site_refinement_flags
_atom_site_occupancy
O O1 -0.04449(11) 0.72598(12) -0.02991(10) 0.0559(3) Uani d . 1
O O2 0.47007(12) 0.21978(13) 0.44912(11) 0.0614(4) Uani d . 1
N N1 0.33828(15) 0.35923(14) 0.27913(13) 0.0567(4) Uani d . 1
N N2 0.30864(12) 0.49534(13) 0.08461(12) 0.0476(3) Uani d . 1
N N3 0.11721(12) 0.58780(12) 0.06085(10) 0.0402(3) Uani d . 1
N N4 0.04303(12) 0.69267(13) -0.11028(10) 0.0463(3) Uani d . 1
N N5 0.78779(15) -0.16030(14) 0.83121(14) 0.0587(4) Uani d . 1
N N6 0.78593(12) -0.03469(14) 0.62523(13) 0.0518(3) Uani d . 1
N N7 0.61025(13) 0.07402(13) 0.57141(11) 0.0427(3) Uani d . 1
N N8 0.57076(13) 0.18216(13) 0.38248(11) 0.0513(3) Uani d . 1
C C1 0.01803(16) 0.48307(15) 0.31973(12) 0.0462(4) Uani d . 1
C C2 -0.07889(19) 0.38326(17) 0.38622(14) 0.0599(5) Uani d . 1
H H2 -0.0644 0.3007 0.3950 0.072 Uiso calc R 1
C C3 -0.1996(2) 0.4038(2) 0.44119(17) 0.0710(6) Uani d . 1
H H3 -0.2637 0.3349 0.4860 0.085 Uiso calc R 1
C C4 -0.22295(18) 0.5247(2) 0.42895(15) 0.0645(5) Uani d . 1
H H4 -0.3038 0.5378 0.4634 0.077 Uiso calc R 1
C C5 -0.14543(18) 0.75530(18) 0.35143(15) 0.0574(4) Uani d . 1
H H5 -0.2259 0.7706 0.3846 0.069 Uiso calc R 1
C C6 -0.04983(19) 0.85490(18) 0.29153(16) 0.0616(5) Uani d . 1
H H6 -0.0650 0.9366 0.2849 0.074 Uiso calc R 1
C C7 0.07051(18) 0.83380(17) 0.24039(16) 0.0573(4) Uani d . 1
H H7 0.1359 0.9017 0.2003 0.069 Uiso calc R 1
C C8 0.09417(15) 0.71536(15) 0.24816(14) 0.0475(4) Uani d . 1
H H8 0.1752 0.7039 0.2124 0.057 Uiso calc R 1
C C9 -0.00263(15) 0.60869(15) 0.30991(12) 0.0430(3) Uani d . 1
C C10 -0.12578(15) 0.62982(16) 0.36463(13) 0.0490(4) Uani d . 1
C C11 0.14374(15) 0.45955(14) 0.26067(13) 0.0423(3) Uani d . 1
C C12 0.22162(17) 0.38127(15) 0.32642(14) 0.0526(4) Uani d . 1
H H12 0.1918 0.3404 0.4097 0.063 Uiso calc R 1
C C13 0.37459(17) 0.41987(16) 0.16029(16) 0.0535(4) Uani d . 1
H H13 0.4561 0.4082 0.1256 0.064 Uiso calc R 1
C C14 0.19194(14) 0.51403(14) 0.13353(12) 0.0387(3) Uani d . 1
C C15 0.12498(14) 0.62361(13) -0.05942(12) 0.0385(3) Uani d . 1
C C16 0.22325(16) 0.58013(17) -0.13202(14) 0.0531(4) Uani d . 1
H H16A 0.2232 0.4878 -0.0894 0.080 Uiso calc R 1
H H16B 0.3060 0.6217 -0.1457 0.080 Uiso calc R 1
H H16C 0.2040 0.6028 -0.2078 0.080 Uiso calc R 1
C C17 0.47810(15) -0.01293(14) 0.82413(12) 0.0416(3) Uani d . 1
C C18 0.37447(17) -0.10496(16) 0.88365(14) 0.0524(4) Uani d . 1
H H18 0.3844 -0.1894 0.8958 0.063 Uiso calc R 1
C C19 0.25289(18) -0.07460(18) 0.92704(16) 0.0603(5) Uani d . 1
H H19 0.1841 -0.1389 0.9678 0.072 Uiso calc R 1
C C20 0.23632(16) 0.04897(17) 0.90920(14) 0.0543(4) Uani d . 1
H H20 0.1557 0.0686 0.9369 0.065 Uiso calc R 1
C C21 0.32672(16) 0.27622(16) 0.82942(14) 0.0522(4) Uani d . 1
H H21 0.2463 0.2979 0.8547 0.063 Uiso calc R 1
C C22 0.42834(17) 0.36959(17) 0.77440(16) 0.0576(4) Uani d . 1
H H22 0.4170 0.4537 0.7626 0.069 Uiso calc R 1
C C23 0.54950(17) 0.33825(16) 0.73590(16) 0.0557(4) Uani d . 1
H H23 0.6188 0.4019 0.6994 0.067 Uiso calc R 1
C C24 0.56796(15) 0.21627(15) 0.75083(14) 0.0465(4) Uani d . 1
H H24 0.6495 0.1979 0.7241 0.056 Uiso calc R 1
C C25 0.46377(13) 0.11615(14) 0.80699(12) 0.0392(3) Uani d . 1
C C26 0.34032(14) 0.14759(15) 0.84902(12) 0.0424(3) Uani d . 1
C C27 0.60582(14) -0.04808(14) 0.78141(13) 0.0417(3) Uani d . 1
C C28 0.67047(17) -0.12698(16) 0.86208(15) 0.0526(4) Uani d . 1
H H28 0.6309 -0.1597 0.9435 0.063 Uiso calc R 1
C C29 0.83767(17) -0.11026(17) 0.71363(18) 0.0591(5) Uani d . 1
H H29 0.9193 -0.1308 0.6901 0.071 Uiso calc R 1
C C30 0.66898(14) -0.00305(14) 0.65795(13) 0.0410(3) Uani d . 1
C C31 0.63956(15) 0.10959(14) 0.44876(12) 0.0428(3) Uani d . 1
C C32 0.74810(18) 0.06245(19) 0.38940(15) 0.0640(5) Uani d . 1
H H32A 0.7396 -0.0306 0.4296 0.096 Uiso calc R 1
H H32B 0.8272 0.0952 0.3936 0.096 Uiso calc R 1
H H32C 0.7475 0.0923 0.3067 0.096 Uiso calc R 1
H H1O -0.099(2) 0.757(2) -0.072(2) 0.090(8) Uiso d . 1
H H3N 0.0453(18) 0.6067(18) 0.0991(17) 0.065(5) Uiso d . 1
H H2O 0.434(2) 0.265(2) 0.390(2) 0.080(7) Uiso d . 1
H H7N 0.5380(17) 0.0975(18) 0.5978(17) 0.059(5) Uiso d . 1

loop_
_atom_site_aniso_label
_atom_site_aniso_U_11
_atom_site_aniso_U_22
_atom_site_aniso_U_33
_atom_site_aniso_U_12
_atom_site_aniso_U_13
_atom_site_aniso_U_23
O1 0.0496(7) 0.0734(8) 0.0426(6) 0.0288(6) -0.0196(5) -0.0214(6)
O2 0.0621(8) 0.0756(8) 0.0403(6) 0.0309(6) -0.0227(6) -0.0170(6)
N1 0.0686(10) 0.0544(8) 0.0583(9) 0.0242(7) -0.0375(8) -0.0256(7)
N2 0.0462(7) 0.0566(8) 0.0445(7) 0.0185(6) -0.0179(6) -0.0242(6)
N3 0.0439(7) 0.0478(7) 0.0302(6) 0.0166(6) -0.0139(5) -0.0170(5)
N4 0.0466(7) 0.0557(8) 0.0317(6) 0.0137(6) -0.0144(5) -0.0139(6)
N5 0.0649(9) 0.0603(9) 0.0686(10) 0.0302(7) -0.0412(8) -0.0338(8)
N6 0.0459(8) 0.0641(9) 0.0583(8) 0.0224(7) -0.0207(6) -0.0358(7)
N7 0.0428(7) 0.0523(7) 0.0344(6) 0.0168(6) -0.0131(5) -0.0195(5)
N8 0.0539(8) 0.0579(8) 0.0336(6) 0.0097(6) -0.0118(6) -0.0135(6)
C1 0.0574(10) 0.0505(9) 0.0290(7) 0.0049(7) -0.0132(6) -0.0157(6)
C2 0.0774(13) 0.0539(10) 0.0398(8) -0.0077(9) -0.0039(8) -0.0187(7)
C3 0.0714(13) 0.0800(13) 0.0474(10) -0.0202(10) 0.0060(9) -0.0264(9)
C4 0.0577(11) 0.0882(14) 0.0420(9) -0.0019(10) -0.0014(8) -0.0300(9)
C5 0.0586(11) 0.0758(12) 0.0428(9) 0.0229(9) -0.0138(8) -0.0313(9)
C6 0.0727(12) 0.0602(11) 0.0580(10) 0.0222(9) -0.0179(9) -0.0318(9)
C7 0.0621(11) 0.0530(10) 0.0576(10) 0.0100(8) -0.0113(8) -0.0277(8)
C8 0.0475(9) 0.0520(9) 0.0447(8) 0.0085(7) -0.0095(7) -0.0247(7)
C9 0.0484(9) 0.0522(9) 0.0309(7) 0.0104(7) -0.0133(6) -0.0196(6)
C10 0.0487(9) 0.0669(10) 0.0311(7) 0.0081(8) -0.0080(7) -0.0231(7)
C11 0.0546(9) 0.0406(8) 0.0346(7) 0.0096(6) -0.0183(6) -0.0164(6)
C12 0.0725(12) 0.0487(9) 0.0383(8) 0.0128(8) -0.0265(8) -0.0157(7)
C13 0.0562(10) 0.0599(10) 0.0566(10) 0.0244(8) -0.0281(8) -0.0311(8)
C14 0.0435(8) 0.0413(7) 0.0349(7) 0.0126(6) -0.0168(6) -0.0174(6)
C15 0.0393(8) 0.0425(7) 0.0289(6) 0.0062(6) -0.0103(6) -0.0115(6)
C16 0.0556(10) 0.0680(10) 0.0363(8) 0.0152(8) -0.0105(7) -0.0251(7)
C17 0.0477(8) 0.0469(8) 0.0300(6) 0.0094(7) -0.0145(6) -0.0153(6)
C18 0.0603(10) 0.0480(9) 0.0426(8) 0.0016(8) -0.0081(7) -0.0176(7)
C19 0.0535(11) 0.0667(11) 0.0480(9) -0.0119(9) 0.0032(8) -0.0225(8)
C20 0.0447(9) 0.0713(11) 0.0428(8) 0.0032(8) -0.0029(7) -0.0263(8)
C21 0.0506(9) 0.0625(10) 0.0470(9) 0.0176(8) -0.0110(7) -0.0289(8)
C22 0.0625(11) 0.0501(9) 0.0635(11) 0.0153(8) -0.0135(9) -0.0301(8)
C23 0.0548(10) 0.0490(9) 0.0610(10) 0.0049(8) -0.0072(8) -0.0268(8)
C24 0.0405(8) 0.0517(9) 0.0494(9) 0.0092(7) -0.0091(7) -0.0261(7)
C25 0.0416(8) 0.0472(8) 0.0308(6) 0.0112(6) -0.0121(6) -0.0182(6)
C26 0.0405(8) 0.0538(9) 0.0319(7) 0.0090(7) -0.0074(6) -0.0196(6)
C27 0.0488(9) 0.0426(8) 0.0393(7) 0.0135(6) -0.0196(6) -0.0197(6)
C28 0.0655(11) 0.0530(9) 0.0471(9) 0.0187(8) -0.0292(8) -0.0228(7)
C29 0.0536(10) 0.0642(11) 0.0824(13) 0.0292(8) -0.0340(9) -0.0457(10)
C30 0.0411(8) 0.0455(8) 0.0430(8) 0.0134(6) -0.0175(6) -0.0227(6)
C31 0.0447(8) 0.0475(8) 0.0320(7) 0.0042(7) -0.0071(6) -0.0158(6)
C32 0.0649(12) 0.0790(13) 0.0440(9) 0.0191(9) -0.0055(8) -0.0286(9)

loop_
_atom_type_symbol
_atom_type_description
_atom_type_scat_dispersion_real
_atom_type_scat_dispersion_imag
_atom_type_scat_source
C C 0.0033 0.0016 'International Tables Vol C Tables 4.2.6.8 and 6.1.1.4'
H H 0.0000 0.0000 'International Tables Vol C Tables 4.2.6.8 and 6.1.1.4'
O O 0.0106 0.0060 'International Tables Vol C Tables 4.2.6.8 and 6.1.1.4'
N N 0.0061 0.0033 'International Tables Vol C Tables 4.2.6.8 and 6.1.1.4'

loop_
_geom_angle_atom_site_label_1
_geom_angle_atom_site_label_2
_geom_angle_atom_site_label_3
_geom_angle
N4 O1 H1O 98.9(15)
N8 O2 H2O 97.5(14)
C13 N1 C12 114.56(14)
C13 N2 C14 116.63(13)
C14 N3 C15 130.23(13)
C14 N3 H3N 115.0(13)
C15 N3 H3N 114.2(13)
C15 N4 O1 111.06(12)
C29 N5 C28 114.32(14)
C29 N6 C30 116.43(14)
C30 N7 C31 130.34(13)
C30 N7 H7N 115.1(12)
C31 N7 H7N 114.1(13)
C31 N8 O2 111.40(12)
C2 C1 C9 119.40(15)
C2 C1 C11 120.27(15)
C9 C1 C11 120.32(13)
C1 C2 C3 121.27(17)
C1 C2 H2 119.4
C3 C2 H2 119.4
C4 C3 C2 120.23(17)
C4 C3 H3 119.9
C2 C3 H3 119.9
C3 C4 C10 120.85(17)
C3 C4 H4 119.6
C10 C4 H4 119.6
C6 C5 C10 121.85(16)
C6 C5 H5 119.1
C10 C5 H5 119.1
C5 C6 C7 119.67(17)
C5 C6 H6 120.2
C7 C6 H6 120.2
C8 C7 C6 120.99(17)
C8 C7 H7 119.5
C6 C7 H7 119.5
C7 C8 C9 121.24(15)
C7 C8 H8 119.4
C9 C8 H8 119.4
C8 C9 C1 123.02(14)
C8 C9 C10 117.73(14)
C1 C9 C10 119.25(14)
C5 C10 C4 122.60(16)
C5 C10 C9 118.49(15)
C4 C10 C9 118.91(16)
C12 C11 C14 115.04(14)
C12 C11 C1 121.42(14)
C14 C11 C1 123.54(13)
N1 C12 C11 124.61(15)
N1 C12 H12 117.7
C11 C12 H12 117.7
N1 C13 N2 127.78(16)
N1 C13 H13 116.1
N2 C13 H13 116.1
N2 C14 N3 119.78(12)
N2 C14 C11 121.24(13)
N3 C14 C11 118.97(13)
N4 C15 N3 120.00(13)
N4 C15 C16 117.57(13)
N3 C15 C16 122.39(13)
C15 C16 H16A 109.5
C15 C16 H16B 109.5
H16A C16 H16B 109.5
C15 C16 H16C 109.5
H16A C16 H16C 109.5
H16B C16 H16C 109.5
C18 C17 C25 119.44(14)
C18 C17 C27 120.44(14)
C25 C17 C27 120.08(13)
C17 C18 C19 121.52(16)
C17 C18 H18 119.2
C19 C18 H18 119.2
C20 C19 C18 120.04(15)
C20 C19 H19 120.0
C18 C19 H19 120.0
C19 C20 C26 120.78(15)
C19 C20 H20 119.6
C26 C20 H20 119.6
C22 C21 C26 121.77(15)
C22 C21 H21 119.1
C26 C21 H21 119.1
C21 C22 C23 119.64(15)
C21 C22 H22 120.2
C23 C22 H22 120.2
C24 C23 C22 121.15(16)
C24 C23 H23 119.4
C22 C23 H23 119.4
C23 C24 C25 120.88(14)
C23 C24 H24 119.6
C25 C24 H24 119.6
C17 C25 C24 122.98(13)
C17 C25 C26 119.11(13)
C24 C25 C26 117.90(13)
C21 C26 C20 122.28(14)
C21 C26 C25 118.62(13)
C20 C26 C25 119.10(14)
C28 C27 C30 115.80(14)
C28 C27 C17 120.37(14)
C30 C27 C17 123.83(13)
N5 C28 C27 124.22(16)
N5 C28 H28 117.9
C27 C28 H28 117.9
N5 C29 N6 128.26(15)
N5 C29 H29 115.9
N6 C29 H29 115.9
N6 C30 N7 119.35(13)
N6 C30 C27 120.95(14)
N7 C30 C27 119.70(13)
N8 C31 N7 120.72(14)
N8 C31 C32 116.61(14)
N7 C31 C32 122.64(14)
C31 C32 H32A 109.5
C31 C32 H32B 109.5
H32A C32 H32B 109.5
C31 C32 H32C 109.5
H32A C32 H32C 109.5
H32B C32 H32C 109.5

loop_
_geom_bond_atom_site_label_1
_geom_bond_atom_site_label_2
_geom_bond_distance
O1 N4 1.4199(16)
O1 H1O 0.86(2)
O2 N8 1.4175(17)
O2 H2O 0.88(2)
N1 C13 1.323(2)
N1 C12 1.344(2)
N2 C13 1.3277(19)
N2 C14 1.3369(18)
N3 C14 1.3684(18)
N3 C15 1.3907(17)
N3 H3N 0.901(18)
N4 C15 1.2790(18)
N5 C29 1.326(2)
N5 C28 1.346(2)
N6 C29 1.327(2)
N6 C30 1.3401(18)
N7 C30 1.3638(18)
N7 C31 1.3951(18)
N7 H7N 0.870(18)
N8 C31 1.274(2)
C1 C2 1.376(2)
C1 C9 1.426(2)
C1 C11 1.485(2)
C2 C3 1.407(3)
C2 H2 0.9300
C3 C4 1.368(3)
C3 H3 0.9300
C4 C10 1.413(2)
C4 H4 0.9300
C5 C6 1.362(3)
C5 C10 1.409(2)
C5 H5 0.9300
C6 C7 1.390(2)
C6 H6 0.9300
C7 C8 1.359(2)
C7 H7 0.9300
C8 C9 1.421(2)
C8 H8 0.9300
C9 C10 1.431(2)
C11 C12 1.368(2)
C11 C14 1.4256(19)
C12 H12 0.9300
C13 H13 0.9300
C15 C16 1.488(2)
C16 H16A 0.9600
C16 H16B 0.9600
C16 H16C 0.9600
C17 C18 1.370(2)
C17 C25 1.426(2)
C17 C27 1.489(2)
C18 C19 1.412(2)
C18 H18 0.9300
C19 C20 1.364(2)
C19 H19 0.9300
C20 C26 1.415(2)
C20 H20 0.9300
C21 C22 1.363(2)
C21 C26 1.411(2)
C21 H21 0.9300
C22 C23 1.396(2)
C22 H22 0.9300
C23 C24 1.360(2)
C23 H23 0.9300
C24 C25 1.427(2)
C24 H24 0.9300
C25 C26 1.4294(19)
C27 C28 1.367(2)
C27 C30 1.423(2)
C28 H28 0.9300
C29 H29 0.9300
C31 C32 1.487(2)
C32 H32A 0.9600
C32 H32B 0.9600
C32 H32C 0.9600

loop_
_geom_hbond_atom_site_label_D
_geom_hbond_atom_site_label_H
_geom_hbond_atom_site_label_A
_geom_hbond_site_symmetry_A
_geom_hbond_distance_DH
_geom_hbond_distance_HA
_geom_hbond_distance_DA
_geom_hbond_angle_DHA
_geom_hbond_publ_flag
O1 H1O N5 1_464 0.86(2) 1.89(2) 2.744(2) 175.4(19) yes
O2 H2O N1 . 0.88(2) 1.89(2) 2.762(2) 172.7(18) yes
N3 H3N O1 . 0.90(2) 2.064(19) 2.4878(17) 107.5(15) yes
N7 H7N O2 . 0.870(19) 2.097(18) 2.5068(18) 108.0(14) yes

loop_
_geom_torsion_atom_site_label_1
_geom_torsion_atom_site_label_2
_geom_torsion_atom_site_label_3
_geom_torsion_atom_site_label_4
_geom_torsion
C9 C1 C2 C3 2.3(3)
C11 C1 C2 C3 -178.83(16)
C1 C2 C3 C4 0.2(3)
C2 C3 C4 C10 -2.1(3)
C10 C5 C6 C7 0.7(3)
C5 C6 C7 C8 0.7(3)
C6 C7 C8 C9 -0.8(3)
C7 C8 C9 C1 179.74(15)
C7 C8 C9 C10 -0.5(2)
C2 C1 C9 C8 176.77(15)
C11 C1 C9 C8 -2.1(2)
C2 C1 C9 C10 -3.0(2)
C11 C1 C9 C10 178.15(13)
C6 C5 C10 C4 178.42(16)
C6 C5 C10 C9 -2.0(2)
C3 C4 C10 C5 -179.07(17)
C3 C4 C10 C9 1.3(3)
C8 C9 C10 C5 1.8(2)
C1 C9 C10 C5 -178.41(14)
C8 C9 C10 C4 -178.57(15)
C1 C9 C10 C4 1.2(2)
C2 C1 C11 C12 -66.0(2)
C9 C1 C11 C12 112.85(17)
C2 C1 C11 C14 113.21(18)
C9 C1 C11 C14 -67.9(2)
C13 N1 C12 C11 -0.3(2)
C14 C11 C12 N1 3.1(2)
C1 C11 C12 N1 -177.60(14)
C12 N1 C13 N2 -1.9(3)
C14 N2 C13 N1 0.8(3)
C13 N2 C14 N3 -178.20(14)
C13 N2 C14 C11 2.5(2)
C15 N3 C14 N2 19.0(2)
C15 N3 C14 C11 -161.64(14)
C12 C11 C14 N2 -4.2(2)
C1 C11 C14 N2 176.50(14)
C12 C11 C14 N3 176.43(14)
C1 C11 C14 N3 -2.8(2)
O1 N4 C15 N3 2.1(2)
O1 N4 C15 C16 179.69(13)
C14 N3 C15 N4 179.04(15)
C14 N3 C15 C16 1.5(2)
C25 C17 C18 C19 1.0(2)
C27 C17 C18 C19 178.78(15)
C17 C18 C19 C20 0.5(3)
C18 C19 C20 C26 -1.0(3)
C26 C21 C22 C23 0.1(3)
C21 C22 C23 C24 0.9(3)
C22 C23 C24 C25 -0.3(3)
C18 C17 C25 C24 177.09(14)
C27 C17 C25 C24 -0.7(2)
C18 C17 C25 C26 -2.0(2)
C27 C17 C25 C26 -179.83(12)
C23 C24 C25 C17 179.67(15)
C23 C24 C25 C26 -1.2(2)
C22 C21 C26 C20 178.07(16)
C22 C21 C26 C25 -1.6(2)
C19 C20 C26 C21 -179.77(16)
C19 C20 C26 C25 -0.1(2)
C17 C25 C26 C21 -178.73(13)
C24 C25 C26 C21 2.1(2)
C17 C25 C26 C20 1.6(2)
C24 C25 C26 C20 -177.57(14)
C18 C17 C27 C28 -68.1(2)
C25 C17 C27 C28 109.68(17)
C18 C17 C27 C30 112.52(18)
C25 C17 C27 C30 -69.7(2)
C29 N5 C28 C27 -0.3(3)
C30 C27 C28 N5 1.5(2)
C17 C27 C28 N5 -177.89(14)
C28 N5 C29 N6 -1.1(3)
C30 N6 C29 N5 0.9(3)
C29 N6 C30 N7 -179.77(14)
C29 N6 C30 C27 0.6(2)
C31 N7 C30 N6 14.0(3)
C31 N7 C30 C27 -166.31(15)
C28 C27 C30 N6 -1.7(2)
C17 C27 C30 N6 177.71(14)
C28 C27 C30 N7 178.68(14)
C17 C27 C30 N7 -1.9(2)
O2 N8 C31 N7 1.4(2)
O2 N8 C31 C32 179.46(14)
C30 N7 C31 N8 179.00(15)
C30 N7 C31 C32 1.1(3)

loop_
_cod_related_entry_id
_cod_related_entry_database
_cod_related_entry_code
1 ChemSpider 24736863
